data_2214186
loop_
_publ_author_name
'Kubicki, Maciej'
'Wagner, Pawe\/l'

_publ_section_title
;
 2-Methoxy-1-methyl-4-nitro-1<i>H</i>-imidazole
;
_journal_coeditor_code FB2054
_journal_issue 7
_journal_name_full 'Acta Crystallographica Section E'
_journal_page_first o3120
_journal_page_last o3120
_journal_paper_doi 10.1107/S1600536807027201
_journal_volume 63
_journal_year 2007
_chemical_formula_iupac 'C5 H7 N3 O3'
_chemical_formula_moiety 'C5 H7 N3 O3'
_chemical_formula_sum 'C5 H7 N3 O3'
_chemical_formula_weight 157.14
_chemical_name_systematic
;
2-Methoxy-1-methyl-4-nitro-1H-imidazole
;
_space_group_IT_number 14
_symmetry_cell_setting monoclinic
_symmetry_space_group_name_Hall '-P 2ybc'
_symmetry_space_group_name_H-M 'P 1 21/c 1'
_atom_sites_solution_hydrogens difmap
_atom_sites_solution_primary direct
_atom_sites_solution_secondary difmap
_audit_creation_method SHELXL-97
_cell_angle_alpha 90.00
_cell_angle_beta 99.710(7)
_cell_angle_gamma 90.00
_cell_formula_units_Z 4
_cell_length_a 3.9935(4)
_cell_length_b 15.4223(13)
_cell_length_c 11.1724(8)
_cell_measurement_reflns_used 5503
_cell_measurement_temperature 90.0(10)
_cell_measurement_theta_max 24
_cell_measurement_theta_min 3
_cell_volume 678.24(10)
_computing_cell_refinement 'CrysAlis CCD'
_computing_data_collection 'CrysAlis CCD (Oxford Diffraction, 2002)'
_computing_data_reduction 'CrysAlis RED (Oxford Diffraction, 2002)'
_computing_molecular_graphics 'Stereochemical Workstation Operation Manual (Siemens, 1989)'
_computing_publication_material SHELXL97
_computing_structure_refinement 'SHELXL97 (Sheldrick, 1997)'
_computing_structure_solution 'SHELXS97 (Sheldrick, 1997)'
_diffrn_ambient_temperature 90.0(10)
_diffrn_measured_fraction_theta_full 0.998
_diffrn_measured_fraction_theta_max 0.902
_diffrn_measurement_device_type 'Kuma KM-4 CCD four-circle'
_diffrn_measurement_method \w
_diffrn_radiation_monochromator graphite
_diffrn_radiation_source 'fine-focus sealed tube'
_diffrn_radiation_type MoK\a
_diffrn_radiation_wavelength 0.71073
_diffrn_reflns_av_R_equivalents 0.0190
_diffrn_reflns_av_sigmaI/netI 0.0253
_diffrn_reflns_limit_h_max 5
_diffrn_reflns_limit_h_min -5
_diffrn_reflns_limit_k_max 20
_diffrn_reflns_limit_k_min -21
_diffrn_reflns_limit_l_max 15
_diffrn_reflns_limit_l_min -7
_diffrn_reflns_number 6537
_diffrn_reflns_theta_full 25.00
_diffrn_reflns_theta_max 30.02
_diffrn_reflns_theta_min 3.23
_diffrn_standards_number 0
_exptl_absorpt_coefficient_mu 0.129
_exptl_absorpt_correction_T_max 0.991
_exptl_absorpt_correction_T_min 0.988
_exptl_absorpt_correction_type multi-scan
_exptl_absorpt_process_details '(SORTAV; Blessing, 1989)'
_exptl_crystal_colour colourless
_exptl_crystal_density_diffrn 1.539
_exptl_crystal_density_method 'not measured'
_exptl_crystal_description prism
_exptl_crystal_F_000 328
_exptl_crystal_size_max 0.15
_exptl_crystal_size_mid 0.1
_exptl_crystal_size_min 0.1
_refine_diff_density_max 0.253
_refine_diff_density_min -0.322
_refine_ls_abs_structure_details
;
;
_refine_ls_extinction_method none
_refine_ls_goodness_of_fit_ref 1.084
_refine_ls_hydrogen_treatment refall
_refine_ls_matrix_type full
_refine_ls_number_constraints 0
_refine_ls_number_parameters 128
_refine_ls_number_reflns 1791
_refine_ls_number_restraints 0
_refine_ls_restrained_S_all 1.084
_refine_ls_R_factor_all 0.0399
_refine_ls_R_factor_gt 0.0333
_refine_ls_shift/su_max 0.001
_refine_ls_shift/su_mean 0.000
_refine_ls_structure_factor_coef Fsqd
_refine_ls_weighting_details 'calc w=1/[\s^2^(Fo^2^)+(0.0584P)^2^+0.0288P] where P=(Fo^2^+2Fc^2^)/3'
_refine_ls_weighting_scheme calc
_refine_ls_wR_factor_gt 0.0873
_refine_ls_wR_factor_ref 0.0913
_reflns_number_gt 1514
_reflns_number_total 1791
_reflns_threshold_expression I>2\s(I)
_cod_data_source_file fb2054.cif
_cod_data_source_block I
_cod_original_sg_symbol_H-M 'P 21/c'
_cod_database_code 2214186
_cod_database_fobs_code 2214186

loop_
_symmetry_equiv_pos_as_xyz
'x, y, z'
'-x, y+1/2, -z+1/2'
'-x, -y, -z'
'x, -y-1/2, z-1/2'

loop_
_atom_site_type_symbol
_atom_site_label
_atom_site_fract_x
_atom_site_fract_y
_atom_site_fract_z
_atom_site_U_iso_or_equiv
_atom_site_adp_type
_atom_site_calc_flag
_atom_site_occupancy
N N1 0.9835(2) 0.86207(6) 0.74562(7) 0.01581(19) Uani d 1
C C11 1.0726(3) 0.93772(7) 0.82410(9) 0.0195(2) Uani d 1
H H11A 0.915(4) 0.9850(9) 0.8026(12) 0.028(3) Uiso d 1
H H11B 1.295(4) 0.9564(10) 0.8185(13) 0.034(4) Uiso d 1
H H11C 1.060(4) 0.9218(11) 0.9051(15) 0.037(4) Uiso d 1
C C2 1.0365(2) 0.85322(6) 0.62825(8) 0.0154(2) Uani d 1
O O2 1.19492(18) 0.91689(5) 0.57922(6) 0.01867(18) Uani d 1
C C21 1.2306(3) 0.90098(7) 0.45370(9) 0.0183(2) Uani d 1
H H21A 1.008(3) 0.8990(9) 0.4044(12) 0.024(3) Uiso d 1
H H21B 1.356(3) 0.8470(9) 0.4504(12) 0.021(3) Uiso d 1
H H21C 1.361(4) 0.9506(10) 0.4307(13) 0.029(3) Uiso d 1
N N3 0.9215(2) 0.78040(5) 0.57663(7) 0.01595(19) Uani d 1
C C4 0.7856(2) 0.74043(6) 0.66772(8) 0.0159(2) Uani d 1
N N4 0.6282(2) 0.65768(6) 0.64766(7) 0.01753(19) Uani d 1
O O41 0.6293(2) 0.62136(5) 0.54923(7) 0.0250(2) Uani d 1
O O42 0.49664(19) 0.62600(5) 0.73091(7) 0.02218(19) Uani d 1
C C5 0.8197(2) 0.78822(6) 0.77259(8) 0.0162(2) Uani d 1
H H5 0.760(3) 0.7775(9) 0.8489(12) 0.022(3) Uiso d 1

loop_
_atom_site_aniso_label
_atom_site_aniso_U_11
_atom_site_aniso_U_22
_atom_site_aniso_U_33
_atom_site_aniso_U_12
_atom_site_aniso_U_13
_atom_site_aniso_U_23
N1 0.0179(4) 0.0188(4) 0.0110(4) 0.0008(3) 0.0032(3) -0.0002(3)
C11 0.0241(5) 0.0215(5) 0.0130(5) -0.0015(4) 0.0036(4) -0.0034(4)
C2 0.0159(4) 0.0199(5) 0.0109(4) 0.0023(3) 0.0033(3) 0.0017(3)
O2 0.0245(4) 0.0205(4) 0.0122(3) -0.0035(3) 0.0065(3) -0.0002(2)
C21 0.0218(5) 0.0232(5) 0.0107(4) -0.0008(4) 0.0050(3) 0.0006(3)
N3 0.0180(4) 0.0185(4) 0.0116(4) 0.0011(3) 0.0034(3) 0.0013(3)
C4 0.0171(4) 0.0187(4) 0.0122(4) 0.0009(3) 0.0031(3) 0.0011(3)
N4 0.0199(4) 0.0205(4) 0.0125(4) 0.0007(3) 0.0035(3) 0.0004(3)
O41 0.0360(4) 0.0250(4) 0.0150(4) -0.0049(3) 0.0073(3) -0.0058(3)
O42 0.0279(4) 0.0240(4) 0.0162(4) -0.0036(3) 0.0082(3) 0.0031(3)
C5 0.0180(4) 0.0192(5) 0.0117(4) 0.0009(3) 0.0035(3) 0.0013(3)

loop_
_atom_type_symbol
_atom_type_description
_atom_type_scat_dispersion_real
_atom_type_scat_dispersion_imag
_atom_type_scat_source
C C 0.0033 0.0016 'International Tables Vol C Tables 4.2.6.8 and 6.1.1.4'
H H 0.0000 0.0000 'International Tables Vol C Tables 4.2.6.8 and 6.1.1.4'
N N 0.0061 0.0033 'International Tables Vol C Tables 4.2.6.8 and 6.1.1.4'
O O 0.0106 0.0060 'International Tables Vol C Tables 4.2.6.8 and 6.1.1.4'

loop_
_geom_angle_atom_site_label_1
_geom_angle_atom_site_label_2
_geom_angle_atom_site_label_3
_geom_angle
C2 N1 C5 106.49(8)
C2 N1 C11 126.19(8)
C5 N1 C11 127.27(8)
N1 C11 H11A 111.6(8)
N1 C11 H11B 109.8(9)
H11A C11 H11B 109.6(13)
N1 C11 H11C 108.6(10)
H11A C11 H11C 107.2(13)
H11B C11 H11C 110.0(13)
N3 C2 O2 127.27(8)
N3 C2 N1 114.05(8)
O2 C2 N1 118.68(8)
C2 O2 C21 113.70(7)
O2 C21 H21A 109.0(8)
O2 C21 H21B 108.3(8)
H21A C21 H21B 112.4(11)
O2 C21 H21C 105.2(8)
H21A C21 H21C 110.7(12)
H21B C21 H21C 110.9(11)
C2 N3 C4 102.19(8)
C5 C4 N3 113.33(9)
C5 C4 N4 126.43(9)
N3 C4 N4 120.23(8)
O41 N4 O42 123.61(9)
O41 N4 C4 118.63(8)
O42 N4 C4 117.76(8)
C4 C5 N1 103.93(8)
C4 C5 H5 132.7(9)
N1 C5 H5 123.3(9)

loop_
_geom_bond_atom_site_label_1
_geom_bond_atom_site_label_2
_geom_bond_distance
N1 C2 1.3699(12)
N1 C5 1.3722(13)
N1 C11 1.4668(12)
C11 H11A 0.967(15)
C11 H11B 0.946(17)
C11 H11C 0.947(17)
C2 N3 1.3097(13)
C2 O2 1.3347(12)
O2 C21 1.4542(11)
C21 H21A 0.965(14)
C21 H21B 0.975(14)
C21 H21C 0.984(15)
N3 C4 1.3771(12)
C4 C5 1.3714(13)
C4 N4 1.4234(13)
N4 O41 1.2348(11)
N4 O42 1.2428(11)
C5 H5 0.938(14)

loop_
_geom_hbond_atom_site_label_D
_geom_hbond_atom_site_label_H
_geom_hbond_atom_site_label_A
_geom_hbond_site_symmetry_A
_geom_hbond_distance_DH
_geom_hbond_distance_HA
_geom_hbond_distance_DA
_geom_hbond_angle_DHA
C11 H11A O42 2_656 0.967(15) 2.713(15) 3.6751(13) 173.0(11)
C11 H11C O41 4_576 0.947(17) 2.633(17) 3.4342(13) 142.6(12)
C5 H5 N3 4_576 0.938(14) 2.670(14) 3.5154(12) 150.2(11)
C21 H21C O2 3_876 0.984(15) 2.720(15) 3.6841(13) 166.5(11)

loop_
_geom_torsion_atom_site_label_1
_geom_torsion_atom_site_label_2
_geom_torsion_atom_site_label_3
_geom_torsion_atom_site_label_4
_geom_torsion
C5 N1 C2 N3 0.10(11)
C11 N1 C2 N3 -177.50(9)
C5 N1 C2 O2 -179.74(8)
C11 N1 C2 O2 2.67(14)
N3 C2 O2 C21 1.33(13)
N1 C2 O2 C21 -178.86(8)
O2 C2 N3 C4 179.92(9)
N1 C2 N3 C4 0.10(10)
C2 N3 C4 C5 -0.28(11)
C2 N3 C4 N4 179.52(8)
C5 C4 N4 O41 -177.26(9)
N3 C4 N4 O41 2.98(13)
C5 C4 N4 O42 2.78(14)
N3 C4 N4 O42 -176.99(8)
N3 C4 C5 N1 0.34(11)
N4 C4 C5 N1 -179.44(9)
C2 N1 C5 C4 -0.25(10)
C11 N1 C5 C4 177.31(9)

loop_
_cod_related_entry_id
_cod_related_entry_database
_cod_related_entry_code
1 ChemSpider 10556477
